data_7010203
loop_
_publ_author_name
'Clarke, Lionel P.'
'Davies, John E.'
'Raithby, Paul R.'
'Shields, Gregory P.'

_publ_section_title
;
 Novel coordination modes of partially hydrogenated diyne ligands on
 metal carbonyl clusters&#x200A;&#x2020;
;
_journal_issue 24
_journal_name_full 'Journal of the Chemical Society, Dalton Transactions'
_journal_page_first 4527
_journal_paper_doi 10.1039/b006810l
_journal_year 2000
_chemical_formula_sum 'C25 H14 O9 Ru3'
_chemical_formula_weight 761.57
_chemical_name_systematic
;
 ?
;
_space_group_IT_number 2
_symmetry_cell_setting triclinic
_symmetry_space_group_name_Hall '-P 1'
_symmetry_space_group_name_H-M 'P -1'
_atom_sites_solution_hydrogens geom
_atom_sites_solution_primary direct
_atom_sites_solution_secondary difmap
_audit_creation_method SHELXL
_cell_angle_alpha 100.90(2)
_cell_angle_beta 105.55(2)
_cell_angle_gamma 78.18(3)
_cell_formula_units_Z 2
_cell_length_a 10.457(3)
_cell_length_b 13.594(5)
_cell_length_c 9.919(2)
_cell_measurement_temperature 293(2)
_cell_volume 1316.1(7)
_computing_structure_refinement 'SHELXL-93 (Sheldrick, 1993)'
_computing_structure_solution 'SHELXS-86 (Sheldrick, 1990)'
_diffrn_ambient_temperature 293(2)
_diffrn_radiation_monochromator graphite
_diffrn_radiation_source 'fine-focus sealed tube'
_diffrn_radiation_type MoK\a
_diffrn_radiation_wavelength 0.71069
_diffrn_reflns_av_R_equivalents 0.0289
_diffrn_reflns_av_sigmaI/netI 0.0291
_diffrn_reflns_limit_h_max 13
_diffrn_reflns_limit_h_min 0
_diffrn_reflns_limit_k_max 17
_diffrn_reflns_limit_k_min -17
_diffrn_reflns_limit_l_max 12
_diffrn_reflns_limit_l_min -12
_diffrn_reflns_number 6375
_diffrn_reflns_theta_max 27.50
_diffrn_reflns_theta_min 1.55
_exptl_absorpt_coefficient_mu 1.749
_exptl_absorpt_correction_T_max 1.000
_exptl_absorpt_correction_T_min 0.816
_exptl_absorpt_correction_type psi-scan
_exptl_crystal_colour Orange-yellow
_exptl_crystal_density_diffrn 1.922
_exptl_crystal_F_000 736
_refine_diff_density_max 1.267
_refine_diff_density_min -2.226
_refine_diff_density_rms 0.370
_refine_ls_extinction_method none
_refine_ls_goodness_of_fit_all 1.226
_refine_ls_goodness_of_fit_obs 1.188
_refine_ls_matrix_type full
_refine_ls_number_parameters 334
_refine_ls_number_reflns 6039
_refine_ls_number_restraints 0
_refine_ls_restrained_S_all 1.226
_refine_ls_restrained_S_obs 1.188
_refine_ls_R_factor_all 0.0552
_refine_ls_R_factor_obs 0.0441
_refine_ls_shift/esd_max 0.000
_refine_ls_shift/esd_mean 0.000
_refine_ls_structure_factor_coef Fsqd
_refine_ls_weighting_details 'w=1/[\s^2^(Fo^2^)+(0.0909P)^2^+0.2882P] where P=(Fo^2^+2Fc^2^)/3'
_refine_ls_weighting_scheme calc
_refine_ls_wR_factor_all 0.1442
_refine_ls_wR_factor_obs 0.1291
_reflns_number_observed 5196
_reflns_number_total 6039
_reflns_observed_criterion >2sigma(I)
_cod_data_source_file b006810l.txt
_cod_data_source_block lpc108a
_cod_depositor_comments
;
The following automatic conversions were performed:

'_refine_ls_weighting_scheme' value 'calc
w=1/[\s^2^(Fo^2^)+(0.0909P)^2^+0.2882P] where P=(Fo^2^+2Fc^2^)/3' was
changed to 'calc'. New tag '_refine_ls_weighting_details' was
created. The value of the new tag was set to
'w=1/[\s^2^(Fo^2^)+(0.0909P)^2^+0.2882P] where P=(Fo^2^+2Fc^2^)/3'.

Automatic conversion script
Id: cif_fix_values 3143 2015-03-26 13:38:13Z robertas 
;
_cod_original_sg_symbol_H-M P-1
_cod_database_code 7010203

loop_
_symmetry_equiv_pos_as_xyz
'x, y, z'
'-x, -y, -z'

loop_
_atom_site_aniso_label
_atom_site_aniso_U_11
_atom_site_aniso_U_22
_atom_site_aniso_U_33
_atom_site_aniso_U_23
_atom_site_aniso_U_13
_atom_site_aniso_U_12
Ru1 0.0318(2) 0.0285(2) 0.0343(2) 0.00232(14) 0.00649(14) -0.00132(14)
Ru2 0.0328(2) 0.0285(2) 0.0380(2) 0.00973(14) 0.00927(15) 0.00175(14)
Ru3 0.0286(2) 0.0254(2) 0.0371(2) 0.00665(14) 0.00206(14) 0.00083(13)
O1 0.062(3) 0.084(3) 0.055(3) 0.017(2) -0.015(2) -0.026(2)
C1 0.044(3) 0.041(3) 0.046(3) 0.003(2) 0.005(2) -0.011(2)
O2 0.092(4) 0.031(2) 0.116(4) 0.000(2) 0.040(3) -0.005(2)
C2 0.046(3) 0.038(3) 0.056(3) 0.000(2) 0.016(2) -0.003(2)
O3 0.063(3) 0.100(4) 0.073(3) 0.005(3) 0.038(3) -0.012(3)
C3 0.041(3) 0.051(3) 0.045(3) 0.001(2) 0.014(2) -0.003(2)
O4 0.046(3) 0.119(5) 0.126(5) 0.029(4) 0.029(3) -0.017(3)
C4 0.043(3) 0.054(3) 0.072(4) 0.017(3) 0.023(3) 0.000(2)
O5 0.056(2) 0.032(2) 0.077(3) 0.018(2) 0.001(2) 0.004(2)
C5 0.041(2) 0.037(2) 0.048(3) 0.011(2) 0.004(2) -0.008(2)
O6 0.081(3) 0.088(4) 0.043(2) 0.019(2) 0.021(2) 0.010(3)
C6 0.051(3) 0.045(3) 0.044(3) 0.011(2) 0.018(2) 0.005(2)
O7 0.057(3) 0.080(4) 0.134(5) 0.032(3) 0.034(3) -0.016(3)
C7 0.036(3) 0.046(3) 0.065(3) 0.010(3) 0.004(2) -0.006(2)
O8 0.091(4) 0.063(3) 0.047(2) -0.009(2) -0.001(2) -0.018(3)
C8 0.046(3) 0.033(2) 0.048(3) 0.001(2) 0.004(2) -0.002(2)
O9 0.063(3) 0.037(2) 0.059(2) 0.007(2) 0.008(2) 0.017(2)
C9 0.036(2) 0.033(2) 0.040(2) 0.004(2) -0.001(2) 0.000(2)
C10 0.042(3) 0.049(3) 0.054(3) 0.011(2) 0.007(2) 0.005(2)
C11 0.049(3) 0.075(4) 0.065(4) 0.024(3) -0.007(3) 0.001(3)
C12 0.040(3) 0.075(5) 0.114(7) 0.042(5) 0.003(4) 0.015(3)
C13 0.051(4) 0.055(4) 0.107(6) 0.009(4) 0.021(4) 0.022(3)
C14 0.046(3) 0.040(3) 0.062(3) 0.003(2) 0.014(3) 0.003(2)
C15 0.037(2) 0.030(2) 0.052(3) 0.012(2) 0.008(2) 0.003(2)
C16 0.038(2) 0.025(2) 0.035(2) 0.006(2) 0.007(2) 0.005(2)
C17 0.034(2) 0.022(2) 0.041(2) 0.006(2) 0.003(2) 0.001(2)
C18 0.031(2) 0.024(2) 0.042(2) 0.008(2) 0.002(2) 0.001(2)
C19 0.060(3) 0.033(2) 0.045(3) 0.013(2) 0.013(2) -0.002(2)
C20 0.057(3) 0.030(2) 0.053(3) 0.018(2) 0.012(2) -0.004(2)
C21 0.054(3) 0.044(3) 0.100(5) 0.011(3) 0.002(3) -0.014(3)
C22 0.103(7) 0.054(4) 0.116(7) 0.014(4) -0.003(5) -0.038(4)
C23 0.134(8) 0.038(3) 0.086(6) 0.002(3) 0.023(5) -0.018(4)
C24 0.098(6) 0.040(3) 0.077(5) 0.011(3) 0.031(4) 0.010(3)
C25 0.060(3) 0.042(3) 0.056(3) 0.015(2) 0.014(3) 0.003(2)

loop_
_atom_site_label
_atom_site_type_symbol
_atom_site_fract_x
_atom_site_fract_y
_atom_site_fract_z
_atom_site_U_iso_or_equiv
_atom_site_thermal_displace_type
_atom_site_occupancy
_atom_site_calc_flag
_atom_site_refinement_flags
_atom_site_disorder_group
Ru1 Ru 0.28518(3) 0.39114(3) 0.40848(4) 0.03263(12) Uani 1 d . .
Ru2 Ru 0.37370(4) 0.36319(3) 0.13815(4) 0.03327(12) Uani 1 d . .
Ru3 Ru 0.13319(3) 0.31206(3) 0.15391(4) 0.03201(12) Uani 1 d . .
O1 O 0.5112(5) 0.3659(4) 0.6718(5) 0.0696(13) Uani 1 d . .
C1 C 0.4287(5) 0.3782(4) 0.5723(6) 0.0444(11) Uani 1 d . .
O2 O 0.2299(6) 0.6278(3) 0.4488(7) 0.079(2) Uani 1 d . .
C2 C 0.2474(6) 0.5422(4) 0.4324(6) 0.0475(12) Uani 1 d . .
O3 O 0.0668(5) 0.3815(4) 0.5514(5) 0.0757(14) Uani 1 d . .
C3 C 0.1494(5) 0.3862(4) 0.4987(6) 0.0464(12) Uani 1 d . .
O4 O 0.6621(5) 0.4006(5) 0.1723(7) 0.094(2) Uani 1 d . .
C4 C 0.5574(6) 0.3839(5) 0.1591(7) 0.0543(14) Uani 1 d . .
O5 O 0.2377(4) 0.5815(3) 0.1076(5) 0.0579(11) Uani 1 d . .
C5 C 0.2867(5) 0.5009(4) 0.1221(6) 0.0422(11) Uani 1 d . .
O6 O 0.3068(5) 0.3149(4) -0.1852(5) 0.0719(14) Uani 1 d . .
C6 C 0.3316(6) 0.3311(4) -0.0656(6) 0.0464(12) Uani 1 d . .
O7 O -0.0881(5) 0.2359(4) 0.2326(7) 0.085(2) Uani 1 d . .
C7 C -0.0068(5) 0.2627(4) 0.2010(7) 0.0501(13) Uani 1 d . .
O8 O 0.0429(6) 0.2402(4) -0.1646(5) 0.0715(13) Uani 1 d . .
C8 C 0.0772(6) 0.2652(4) -0.0459(6) 0.0451(11) Uani 1 d . .
O9 O -0.0334(4) 0.5241(3) 0.1573(4) 0.0578(11) Uani 1 d . .
C9 C 0.0302(5) 0.4459(4) 0.1564(5) 0.0396(10) Uani 1 d . .
C10 C 0.6207(6) 0.1621(4) 0.3520(6) 0.0505(12) Uani 1 d . .
H10 H 0.5730(6) 0.2139(4) 0.4038(6) 0.061 Uiso 1 calc R .
C11 C 0.7445(6) 0.1097(6) 0.4193(8) 0.067(2) Uani 1 d . .
H11 H 0.7795(6) 0.1265(6) 0.5157(8) 0.080 Uiso 1 calc R .
C12 C 0.8133(7) 0.0334(6) 0.3416(10) 0.079(2) Uani 1 d . .
H12 H 0.8946(7) -0.0023(6) 0.3862(10) 0.095 Uiso 1 calc R .
C13 C 0.7639(7) 0.0091(5) 0.1989(9) 0.076(2) Uani 1 d . .
H13 H 0.8121(7) -0.0426(5) 0.1475(9) 0.091 Uiso 1 calc R .
C14 C 0.6416(6) 0.0615(4) 0.1303(7) 0.0514(13) Uani 1 d . .
H14 H 0.6091(6) 0.0460(4) 0.0332(7) 0.062 Uiso 1 calc R .
C15 C 0.5695(5) 0.1366(4) 0.2080(6) 0.0405(10) Uani 1 d . .
C16 C 0.4335(5) 0.1854(3) 0.1320(5) 0.0344(9) Uani 1 d . .
H16 H 0.4030(5) 0.1487(3) 0.0373(5) 0.041 Uiso 1 calc R .
C17 C 0.3284(5) 0.2239(3) 0.1985(5) 0.0338(9) Uani 1 d . .
C18 C 0.2938(4) 0.2392(3) 0.3251(5) 0.0339(9) Uani 1 d . .
C19 C 0.2849(6) 0.1531(4) 0.3992(6) 0.0457(11) Uani 1 d . .
H19B H 0.3603(6) 0.1485(4) 0.4811(6) 0.055 Uiso 1 calc R .
H19A H 0.2033(6) 0.1709(4) 0.4333(6) 0.055 Uiso 1 calc R .
C20 C 0.2848(6) 0.0483(4) 0.3103(6) 0.0459(12) Uani 1 d . .
C21 C 0.1648(7) 0.0170(5) 0.2308(9) 0.068(2) Uani 1 d . .
H21 H 0.0842(7) 0.0615(5) 0.2293(9) 0.082 Uiso 1 calc R .
C22 C 0.1635(10) -0.0780(6) 0.1551(11) 0.093(3) Uani 1 d . .
H22 H 0.0826(10) -0.0970(6) 0.1010(11) 0.112 Uiso 1 calc R .
C23 C 0.2819(11) -0.1461(5) 0.1585(9) 0.087(3) Uani 1 d . .
H23 H 0.2806(11) -0.2115(5) 0.1096(9) 0.104 Uiso 1 calc R .
C24 C 0.3997(9) -0.1167(5) 0.2336(8) 0.072(2) Uani 1 d . .
H24 H 0.4796(9) -0.1620(5) 0.2338(8) 0.086 Uiso 1 calc R .
C25 C 0.4037(7) -0.0190(4) 0.3113(6) 0.0531(13) Uani 1 d . .
H25 H 0.4853(7) 0.0001(4) 0.3629(6) 0.064 Uiso 1 calc R .
H012 H 0.4235 0.4021 0.3315 0.080 Uiso 1 d . .

loop_
_atom_type_symbol
_atom_type_description
_atom_type_scat_dispersion_real
_atom_type_scat_dispersion_imag
_atom_type_scat_source
Ru Ru -1.2594 0.8363 'International Tables Vol C Tables 4.2.6.8 and 6.1.1.4'
O O 0.0106 0.0060 'International Tables Vol C Tables 4.2.6.8 and 6.1.1.4'
C C 0.0033 0.0016 'International Tables Vol C Tables 4.2.6.8 and 6.1.1.4'
H H 0.0000 0.0000 'International Tables Vol C Tables 4.2.6.8 and 6.1.1.4'

loop_
_geom_angle_atom_site_label_1
_geom_angle_atom_site_label_2
_geom_angle_atom_site_label_3
_geom_angle
_geom_angle_site_symmetry_1
_geom_angle_site_symmetry_3
_geom_angle_publ_flag
C3 Ru1 C1 95.2(2) . . ?
C3 Ru1 C2 91.8(2) . . ?
C1 Ru1 C2 97.1(2) . . ?
C3 Ru1 C18 91.9(2) . . ?
C1 Ru1 C18 98.6(2) . . ?
C2 Ru1 C18 163.5(2) . . ?
C3 Ru1 Ru3 90.3(2) . . ?
C1 Ru1 Ru3 151.9(2) . . ?
C2 Ru1 Ru3 110.3(2) . . ?
C18 Ru1 Ru3 53.66(12) . . ?
C3 Ru1 Ru2 148.0(2) . . ?
C1 Ru1 Ru2 114.3(2) . . ?
C2 Ru1 Ru2 96.2(2) . . ?
C18 Ru1 Ru2 72.63(14) . . ?
Ru3 Ru1 Ru2 57.91(2) . . ?
C5 Ru2 C6 89.9(2) . . ?
C5 Ru2 C4 97.7(2) . . ?
C6 Ru2 C4 96.0(3) . . ?
C5 Ru2 C17 137.0(2) . . ?
C6 Ru2 C17 100.9(2) . . ?
C4 Ru2 C17 121.9(2) . . ?
C5 Ru2 C16 167.5(2) . . ?
C6 Ru2 C16 84.1(2) . . ?
C4 Ru2 C16 93.9(2) . . ?
C17 Ru2 C16 35.0(2) . . ?
C5 Ru2 Ru3 90.2(2) . . ?
C6 Ru2 Ru3 92.3(2) . . ?
C4 Ru2 Ru3 168.5(2) . . ?
C17 Ru2 Ru3 48.30(11) . . ?
C16 Ru2 Ru3 79.08(12) . . ?
C5 Ru2 Ru1 86.3(2) . . ?
C6 Ru2 Ru1 148.6(2) . . ?
C4 Ru2 Ru1 115.4(2) . . ?
C17 Ru2 Ru1 63.26(12) . . ?
C16 Ru2 Ru1 93.15(11) . . ?
Ru3 Ru2 Ru1 56.63(2) . . ?
C9 Ru3 C7 90.7(2) . . ?
C9 Ru3 C8 98.4(2) . . ?
C7 Ru3 C8 94.2(3) . . ?
C9 Ru3 C17 146.1(2) . . ?
C7 Ru3 C17 116.4(2) . . ?
C8 Ru3 C17 99.4(2) . . ?
C9 Ru3 C18 130.8(2) . . ?
C7 Ru3 C18 92.3(2) . . ?
C8 Ru3 C18 130.3(2) . . ?
C17 Ru3 C18 36.1(2) . . ?
C9 Ru3 Ru1 84.49(14) . . ?
C7 Ru3 Ru1 105.2(2) . . ?
C8 Ru3 Ru1 160.4(2) . . ?
C17 Ru3 Ru1 69.55(12) . . ?
C18 Ru3 Ru1 47.48(11) . . ?
C9 Ru3 Ru2 97.3(2) . . ?
C7 Ru3 Ru2 166.9(2) . . ?
C8 Ru3 Ru2 94.9(2) . . ?
C17 Ru3 Ru2 52.68(12) . . ?
C18 Ru3 Ru2 74.65(12) . . ?
Ru1 Ru3 Ru2 65.46(2) . . ?
O1 C1 Ru1 175.9(5) . . ?
O2 C2 Ru1 177.8(6) . . ?
O3 C3 Ru1 178.7(6) . . ?
O4 C4 Ru2 176.9(6) . . ?
O5 C5 Ru2 177.0(5) . . ?
O6 C6 Ru2 178.3(5) . . ?
O7 C7 Ru3 177.7(6) . . ?
O8 C8 Ru3 178.2(5) . . ?
O9 C9 Ru3 178.4(5) . . ?
C15 C10 C11 119.9(6) . . ?
C12 C11 C10 119.3(7) . . ?
C11 C12 C13 120.8(6) . . ?
C12 C13 C14 120.4(6) . . ?
C15 C14 C13 119.3(6) . . ?
C14 C15 C10 120.1(5) . . ?
C14 C15 C16 117.6(5) . . ?
C10 C15 C16 122.3(5) . . ?
C17 C16 C15 122.8(4) . . ?
C17 C16 Ru2 68.6(2) . . ?
C15 C16 Ru2 122.2(3) . . ?
C18 C17 C16 143.7(4) . . ?
C18 C17 Ru3 77.4(3) . . ?
C16 C17 Ru3 138.5(3) . . ?
C18 C17 Ru2 114.7(3) . . ?
C16 C17 Ru2 76.4(3) . . ?
Ru3 C17 Ru2 79.02(14) . . ?
C17 C18 C19 123.4(4) . . ?
C17 C18 Ru1 109.3(3) . . ?
C19 C18 Ru1 126.7(3) . . ?
C17 C18 Ru3 66.5(3) . . ?
C19 C18 Ru3 127.4(3) . . ?
Ru1 C18 Ru3 78.86(14) . . ?
C20 C19 C18 116.2(4) . . ?
C25 C20 C21 118.5(5) . . ?
C25 C20 C19 120.6(5) . . ?
C21 C20 C19 120.8(5) . . ?
C22 C21 C20 121.1(7) . . ?
C21 C22 C23 120.3(8) . . ?
C24 C23 C22 119.4(7) . . ?
C23 C24 C25 121.2(7) . . ?
C20 C25 C24 119.3(6) . . ?

loop_
_geom_bond_atom_site_label_1
_geom_bond_atom_site_label_2
_geom_bond_distance
_geom_bond_site_symmetry_2
_geom_bond_publ_flag
Ru1 C3 1.888(5) . ?
Ru1 C1 1.902(5) . ?
Ru1 C2 1.991(5) . ?
Ru1 C18 2.068(4) . ?
Ru1 Ru3 2.7531(9) . ?
Ru1 Ru2 2.9988(8) . ?
Ru2 C5 1.922(5) . ?
Ru2 C6 1.933(5) . ?
Ru2 C4 1.949(6) . ?
Ru2 C17 2.263(4) . ?
Ru2 C16 2.363(4) . ?
Ru2 Ru3 2.7930(9) . ?
Ru3 C9 1.914(5) . ?
Ru3 C7 1.924(6) . ?
Ru3 C8 1.931(5) . ?
Ru3 C17 2.124(4) . ?
Ru3 C18 2.260(4) . ?
O1 C1 1.137(7) . ?
O2 C2 1.127(7) . ?
O3 C3 1.141(7) . ?
O4 C4 1.131(8) . ?
O5 C5 1.128(6) . ?
O6 C6 1.132(7) . ?
O7 C7 1.125(7) . ?
O8 C8 1.141(7) . ?
O9 C9 1.133(6) . ?
C10 C15 1.388(8) . ?
C10 C11 1.403(8) . ?
C11 C12 1.370(11) . ?
C12 C13 1.372(12) . ?
C13 C14 1.396(9) . ?
C14 C15 1.380(7) . ?
C15 C16 1.502(6) . ?
C16 C17 1.393(6) . ?
C17 C18 1.365(7) . ?
C18 C19 1.524(6) . ?
C19 C20 1.527(7) . ?
C20 C25 1.383(8) . ?
C20 C21 1.393(9) . ?
C21 C22 1.366(10) . ?
C22 C23 1.382(13) . ?
C23 C24 1.352(12) . ?
C24 C25 1.406(9) . ?
